data_7714443
loop_
_publ_author_name
'Mao, Jia-Xue'
'Chang, Jiarui'
'Zhang, Jie'
'Chen, Xuenian'

_publ_section_title
;
 Structures of nickel chloride and thiolate complexes supported by PCN and
 POCOP pincer ligands and catalytic reactivity of the chloride complexes
;
_journal_name_full 'Dalton Transactions'
_journal_paper_doi 10.1039/D3DT03109H
_journal_year 2023
_chemical_formula_moiety 'C20 H27 Cl N Ni O P'
_chemical_formula_sum 'C20 H27 Cl N Ni O P'
_chemical_formula_weight 422.55
_chemical_name_systematic Me-tBu-POCN-Ni-Cl
_space_group_crystal_system orthorhombic
_space_group_IT_number 19
_space_group_name_Hall 'P 2ac 2ab'
_space_group_name_H-M_alt 'P 21 21 21'
_atom_sites_solution_hydrogens geom
_atom_sites_solution_primary iterative
_audit_creation_date 2022-08-23
_audit_creation_method
;
Olex2 1.2
(compiled 2018.05.29 svn.r3508 for OlexSys, GUI svn.r5506)
;
_audit_update_record
;
2023-07-21 deposited with the CCDC.	2023-11-08 downloaded from the CCDC.
;
_cell_angle_alpha 90
_cell_angle_beta 90
_cell_angle_gamma 90
_cell_formula_units_Z 4
_cell_length_a 11.5348(2)
_cell_length_b 12.0028(2)
_cell_length_c 14.9796(3)
_cell_measurement_reflns_used 4236
_cell_measurement_temperature 149.99(10)
_cell_measurement_theta_max 71.4010
_cell_measurement_theta_min 4.7090
_cell_volume 2073.92(6)
_computing_cell_refinement 'CrysAlisPro 1.171.40.42a (Rigaku OD, 2019)'
_computing_data_collection 'CrysAlisPro 1.171.40.42a (Rigaku OD, 2019)'
_computing_data_reduction 'CrysAlisPro 1.171.40.42a (Rigaku OD, 2019)'
_computing_molecular_graphics 'Olex2 (Dolomanov et al., 2009)'
_computing_publication_material 'Olex2 (Dolomanov et al., 2009)'
_computing_structure_refinement 'ShelXL (Sheldrick, 2015)'
_computing_structure_solution 'olex2.solve (Bourhis et al., 2015)'
_diffrn_ambient_environment N~2~
_diffrn_ambient_temperature 149.99(10)
_diffrn_detector 'CCD plate'
_diffrn_detector_area_resol_mean 8.0521
_diffrn_detector_type EosS2
_diffrn_measured_fraction_theta_full 0.999
_diffrn_measured_fraction_theta_max 0.977
_diffrn_measurement_details
;
List of Runs (angles in degrees, time in seconds):

  # Type    Start    End  Width  t~exp~   \w     \q     \k     \f   Frames
#--------------------------------------------------------------------------
  1  \w    -68.00   1.00   1.00    1.05    --  -35.62 107.00 175.00   69
  2  \w     33.00  58.00   1.00    1.05    --   35.62  70.00 -66.00   25
  3  \w     16.00  78.00   1.00    1.05    --   35.62-107.00  77.00   62
  4  \w    104.00 141.00   1.00    4.19    --  107.12  70.00 -66.00   37
  5  \w    100.00 150.00   1.00    4.19    --  107.12  55.00  91.00   50
  6  \w     61.00  86.00   1.00    4.19    --  107.12 -70.00 162.00   25
  7  \w     44.00  70.00   1.00    4.19    --  107.12-107.00  77.00   26
  8  \w   -101.00 -39.00   1.00    1.05    --  -35.62 -57.00 120.00   62
  9  \w     58.00  84.00   1.00    1.05    --   35.62 178.00  90.00   26
 10  \w    139.00 176.00   1.00    4.19    --  107.12  45.00-150.00   37
 11  \w     40.00  66.00   1.00    4.19    --  107.12 -95.00  30.00   26
 12  \w     91.00 136.00   1.00    4.19    --  107.12  45.00-150.00   45
 13  \w     38.00 110.00   1.00    4.19    --  107.12 -95.00-180.00   72
 14  \w     38.00  98.00   1.00    4.19    --  107.12 -95.00 -60.00   60
;
_diffrn_measurement_device 'four-circle diffractometer'
_diffrn_measurement_device_type 'SuperNova, Dual, Cu at home/near, EosS2'
_diffrn_measurement_method '\w scans'
_diffrn_orient_matrix_type 'CrysAlisPro convention (1999,Acta A55,543-557)'
_diffrn_orient_matrix_UB_11 0.0773685000
_diffrn_orient_matrix_UB_12 0.0678965000
_diffrn_orient_matrix_UB_13 -0.0639703000
_diffrn_orient_matrix_UB_21 -0.1040560000
_diffrn_orient_matrix_UB_22 0.0746583000
_diffrn_orient_matrix_UB_23 -0.0237251000
_diffrn_orient_matrix_UB_31 0.0322545000
_diffrn_orient_matrix_UB_32 0.0792747000
_diffrn_orient_matrix_UB_33 0.0769137000
_diffrn_radiation_monochromator mirror
_diffrn_radiation_probe x-ray
_diffrn_radiation_type CuK\a
_diffrn_radiation_wavelength 1.54184
_diffrn_reflns_av_R_equivalents 0.0272
_diffrn_reflns_av_unetI/netI 0.0418
_diffrn_reflns_Laue_measured_fraction_full 0.999
_diffrn_reflns_Laue_measured_fraction_max 0.977
_diffrn_reflns_limit_h_max 13
_diffrn_reflns_limit_h_min -14
_diffrn_reflns_limit_k_max 14
_diffrn_reflns_limit_k_min -13
_diffrn_reflns_limit_l_max 18
_diffrn_reflns_limit_l_min -17
_diffrn_reflns_number 6014
_diffrn_reflns_point_group_measured_fraction_full 0.895
_diffrn_reflns_point_group_measured_fraction_max 0.867
_diffrn_reflns_theta_full 67.684
_diffrn_reflns_theta_max 71.541
_diffrn_reflns_theta_min 4.721
_diffrn_source 'micro-focus sealed X-ray tube'
_diffrn_source_type 'SuperNova (Cu) X-ray Source'
_exptl_absorpt_coefficient_mu 3.312
_exptl_absorpt_correction_T_max 1.00000
_exptl_absorpt_correction_T_min 0.75320
_exptl_absorpt_correction_type multi-scan
_exptl_absorpt_process_details
;
CrysAlisPro 1.171.40.42a (Rigaku Oxford Diffraction, 2019)
Empirical absorption correction using spherical harmonics,
 implemented in SCALE3 ABSPACK scaling algorithm.
;
_exptl_crystal_colour 'clear light colourless'
_exptl_crystal_colour_lustre clear
_exptl_crystal_colour_modifier light
_exptl_crystal_colour_primary colourless
_exptl_crystal_density_diffrn 1.353
_exptl_crystal_description block
_exptl_crystal_F_000 888
_exptl_crystal_size_max 0.02
_exptl_crystal_size_mid 0.02
_exptl_crystal_size_min 0.02
_refine_diff_density_max 0.345
_refine_diff_density_min -0.289
_refine_diff_density_rms 0.055
_refine_ls_abs_structure_details
;
 Flack x determined using 1170 quotients [(I+)-(I-)]/[(I+)+(I-)]
 (Parsons, Flack and Wagner, Acta Cryst. B69 (2013) 249-259).
;
_refine_ls_abs_structure_Flack 0.011(14)
_refine_ls_extinction_method none
_refine_ls_goodness_of_fit_ref 1.063
_refine_ls_hydrogen_treatment constr
_refine_ls_matrix_type full
_refine_ls_number_parameters 233
_refine_ls_number_reflns 3510
_refine_ls_number_restraints 0
_refine_ls_restrained_S_all 1.063
_refine_ls_R_factor_all 0.0301
_refine_ls_R_factor_gt 0.0289
_refine_ls_shift/su_max 0.000
_refine_ls_shift/su_mean 0.000
_refine_ls_structure_factor_coef Fsqd
_refine_ls_weighting_details 'w=1/[\s^2^(Fo^2^)+(0.0335P)^2^+0.2878P] where P=(Fo^2^+2Fc^2^)/3'
_refine_ls_weighting_scheme calc
_refine_ls_wR_factor_gt 0.0699
_refine_ls_wR_factor_ref 0.0712
_reflns_Friedel_coverage 0.558
_reflns_Friedel_fraction_full 0.756
_reflns_Friedel_fraction_max 0.721
_reflns_number_gt 3393
_reflns_number_total 3510
_reflns_threshold_expression 'I > 2\s(I)'
_cod_data_source_file d3dt03109h2.cif
_cod_data_source_block mjx-20220322
_cod_database_code 7714443
_shelx_shelxl_version_number 2016/6
_chemical_oxdiff_formula 'C1 N1 P1 Ni1 Cl1'
_shelx_space_group_comment
;
The symmetry employed for this shelxl refinement is uniquely defined
by the following loop, which should always be used as a source of
symmetry information in preference to the above space-group names.
They are only intended as comments.
;
_shelx_estimated_absorpt_t_max 0.937
_shelx_estimated_absorpt_t_min 0.937
_diffrn_oxdiff_digest_frames
;
01d67f6ba11519a5d6d6e7b9d62941ed7200031ac49
;
_reflns_odcompleteness_completeness 99.86
_reflns_odcompleteness_iscentric 1
_reflns_odcompleteness_theta 66.97
_olex2_refinement_description
;
1. Fixed Uiso
 At 1.2 times of:
  All C(H) groups
 At 1.5 times of:
  All C(H,H,H) groups
2.a Aromatic/amide H refined with riding coordinates:
 C8(H8), C11(H11), C5(H5), C4(H4), C10(H10), C3(H3)
2.b Idealised Me refined as rotating group:
 C19(H19A,H19B,H19C), C18(H18A,H18B,H18C), C20(H20A,H20B,H20C), C15(H15A,H15B,
 H15C), C14(H14A,H14B,H14C), C12(H12A,H12B,H12C), C16(H16A,H16B,H16C)
;
_olex2_submission_special_instructions 'No special instructions were received'
_oxdiff_exptl_absorpt_empirical_details
;
Empirical correction (ABSPACK) includes:
- Absorption correction using spherical harmonics
- Frame scaling
;
_oxdiff_exptl_absorpt_empirical_full_max 1.745
_oxdiff_exptl_absorpt_empirical_full_min 0.754

loop_
_space_group_symop_operation_xyz
'x, y, z'
'-x+1/2, -y, z+1/2'
'-x, y+1/2, -z+1/2'
'x+1/2, -y+1/2, -z'

loop_
_atom_site_label
_atom_site_type_symbol
_atom_site_fract_x
_atom_site_fract_y
_atom_site_fract_z
_atom_site_U_iso_or_equiv
_atom_site_adp_type
_atom_site_occupancy
_atom_site_site_symmetry_order
_atom_site_calc_flag
_atom_site_refinement_flags_posn
_atom_site_refinement_flags_adp
_atom_site_refinement_flags_occupancy
_atom_site_disorder_assembly
_atom_site_disorder_group
Ni1 Ni 0.37333(4) 0.53873(4) 0.41935(3) 0.01495(13) Uani 1 1 d . . . . .
Cl1 Cl 0.51200(6) 0.46000(6) 0.50120(4) 0.01904(15) Uani 1 1 d . . . . .
P1 P 0.33096(7) 0.40106(6) 0.33491(5) 0.01634(16) Uani 1 1 d . . . . .
O1 O 0.2450(2) 0.4497(2) 0.25507(14) 0.0223(5) Uani 1 1 d . . . . .
N1 N 0.3719(2) 0.6837(2) 0.48085(16) 0.0175(5) Uani 1 1 d . . . . .
C2 C 0.2426(2) 0.7211(3) 0.36332(19) 0.0163(6) Uani 1 1 d . . . . .
C7 C 0.2979(3) 0.7605(3) 0.4458(2) 0.0168(6) Uani 1 1 d . . . . .
C6 C 0.2191(3) 0.5610(3) 0.2697(2) 0.0192(6) Uani 1 1 d . . . . .
C8 C 0.2804(3) 0.8634(3) 0.4865(2) 0.0207(6) Uani 1 1 d . . . . .
H8 H 0.228473 0.914138 0.462033 0.025 Uiso 1 1 calc R . . . .
C1 C 0.2676(2) 0.6089(3) 0.34542(19) 0.0165(6) Uani 1 1 d . . . . .
C11 C 0.4318(3) 0.7107(3) 0.5539(2) 0.0225(7) Uani 1 1 d . . . . .
H11 H 0.483199 0.658934 0.577676 0.027 Uiso 1 1 calc R . . . .
C5 C 0.1497(3) 0.6196(3) 0.2108(2) 0.0227(6) Uani 1 1 d . . . . .
H5 H 0.117393 0.585150 0.161049 0.027 Uiso 1 1 calc R . . . .
C4 C 0.1299(3) 0.7323(3) 0.2286(2) 0.0233(6) Uani 1 1 d . . . . .
H4 H 0.085869 0.774059 0.188751 0.028 Uiso 1 1 calc R . . . .
C9 C 0.3410(3) 0.8901(3) 0.5640(2) 0.0211(6) Uani 1 1 d . . . . .
C10 C 0.4200(3) 0.8140(3) 0.5961(2) 0.0234(7) Uani 1 1 d . . . . .
H10 H 0.465247 0.831236 0.645582 0.028 Uiso 1 1 calc R . . . .
C3 C 0.1746(3) 0.7835(3) 0.3046(2) 0.0207(6) Uani 1 1 d . . . . .
H3 H 0.159353 0.858213 0.316047 0.025 Uiso 1 1 calc R . . . .
C13 C 0.2356(3) 0.2966(3) 0.3896(2) 0.0231(7) Uani 1 1 d . . . . .
C17 C 0.4489(3) 0.3401(3) 0.2654(2) 0.0233(7) Uani 1 1 d . . . . .
C19 C 0.5238(3) 0.2612(3) 0.3207(3) 0.0346(8) Uani 1 1 d . . . . .
H19A H 0.545729 0.297154 0.375387 0.052 Uiso 1 1 calc GR . . . .
H19B H 0.592201 0.242023 0.287521 0.052 Uiso 1 1 calc GR . . . .
H19C H 0.480708 0.194816 0.333897 0.052 Uiso 1 1 calc GR . . . .
C18 C 0.4024(3) 0.2809(4) 0.1812(3) 0.0363(9) Uani 1 1 d . . . . .
H18A H 0.361697 0.214543 0.198389 0.055 Uiso 1 1 calc GR . . . .
H18B H 0.466104 0.261567 0.142990 0.055 Uiso 1 1 calc GR . . . .
H18C H 0.350596 0.329838 0.149968 0.055 Uiso 1 1 calc GR . . . .
C20 C 0.5215(3) 0.4411(3) 0.2361(3) 0.0337(8) Uani 1 1 d . . . . .
H20A H 0.473982 0.491019 0.201871 0.050 Uiso 1 1 calc GR . . . .
H20B H 0.585451 0.416324 0.200263 0.050 Uiso 1 1 calc GR . . . .
H20C H 0.550339 0.479181 0.287925 0.050 Uiso 1 1 calc GR . . . .
C15 C 0.2943(4) 0.2466(4) 0.4722(3) 0.0368(9) Uani 1 1 d . . . . .
H15A H 0.359863 0.202835 0.454049 0.055 Uiso 1 1 calc GR . . . .
H15B H 0.240113 0.200173 0.503496 0.055 Uiso 1 1 calc GR . . . .
H15C H 0.319802 0.305579 0.510822 0.055 Uiso 1 1 calc GR . . . .
C14 C 0.1967(3) 0.2025(3) 0.3264(3) 0.0362(9) Uani 1 1 d . . . . .
H14A H 0.171306 0.234053 0.270801 0.054 Uiso 1 1 calc GR . . . .
H14B H 0.134051 0.161959 0.353217 0.054 Uiso 1 1 calc GR . . . .
H14C H 0.260557 0.153000 0.315648 0.054 Uiso 1 1 calc GR . . . .
C12 C 0.3212(3) 0.9988(3) 0.6115(3) 0.0317(8) Uani 1 1 d . . . . .
H12A H 0.372327 1.054396 0.587519 0.048 Uiso 1 1 calc GR . . . .
H12B H 0.336506 0.989472 0.674037 0.048 Uiso 1 1 calc GR . . . .
H12C H 0.242286 1.021886 0.603227 0.048 Uiso 1 1 calc GR . . . .
C16 C 0.1284(3) 0.3609(3) 0.4207(3) 0.0382(8) Uani 1 1 d . . . . .
H16A H 0.151362 0.418270 0.461693 0.057 Uiso 1 1 calc GR . . . .
H16B H 0.075725 0.310770 0.449837 0.057 Uiso 1 1 calc GR . . . .
H16C H 0.090789 0.394030 0.370043 0.057 Uiso 1 1 calc GR . . . .

loop_
_atom_site_aniso_label
_atom_site_aniso_U_11
_atom_site_aniso_U_22
_atom_site_aniso_U_33
_atom_site_aniso_U_23
_atom_site_aniso_U_13
_atom_site_aniso_U_12
Ni1 0.0163(2) 0.0142(2) 0.0143(2) 0.0004(2) -0.00177(19) 0.0026(2)
Cl1 0.0182(3) 0.0172(3) 0.0217(3) 0.0013(3) -0.0053(3) 0.0049(3)
P1 0.0173(3) 0.0160(3) 0.0157(3) -0.0005(3) 0.0008(3) -0.0006(3)
O1 0.0274(11) 0.0228(11) 0.0166(9) -0.0023(9) -0.0048(9) 0.0003(10)
N1 0.0192(11) 0.0169(11) 0.0165(10) -0.0003(10) -0.0023(10) 0.0023(11)
C2 0.0141(12) 0.0186(14) 0.0161(13) 0.0039(12) 0.0017(11) 0.0006(11)
C7 0.0156(13) 0.0164(13) 0.0185(13) 0.0022(12) 0.0027(11) 0.0012(12)
C6 0.0197(13) 0.0228(16) 0.0149(12) 0.0014(12) 0.0012(12) 0.0003(13)
C8 0.0233(14) 0.0151(14) 0.0237(14) 0.0021(12) 0.0000(13) 0.0039(12)
C1 0.0161(13) 0.0178(13) 0.0158(12) 0.0032(12) 0.0015(11) 0.0001(12)
C11 0.0258(16) 0.0210(15) 0.0207(14) -0.0002(12) -0.0062(13) 0.0058(14)
C5 0.0228(15) 0.0302(16) 0.0151(12) 0.0032(12) -0.0031(12) -0.0030(14)
C4 0.0199(13) 0.0303(16) 0.0198(13) 0.0110(13) -0.0022(13) 0.0019(14)
C9 0.0234(15) 0.0172(14) 0.0228(13) -0.0006(12) 0.0041(12) -0.0010(13)
C10 0.0300(16) 0.0221(15) 0.0181(14) -0.0031(12) -0.0034(13) -0.0020(14)
C3 0.0179(13) 0.0203(14) 0.0239(14) 0.0056(12) 0.0009(13) -0.0001(13)
C13 0.0235(15) 0.0264(17) 0.0195(13) 0.0027(13) 0.0004(13) -0.0073(14)
C17 0.0232(15) 0.0214(15) 0.0251(15) -0.0045(13) 0.0068(13) 0.0012(13)
C19 0.0319(17) 0.0282(17) 0.044(2) -0.0039(17) 0.0074(17) 0.0094(16)
C18 0.0355(19) 0.043(2) 0.0306(18) -0.0143(17) 0.0099(16) -0.0030(18)
C20 0.0316(18) 0.0297(18) 0.0397(19) -0.0023(16) 0.0178(16) -0.0033(15)
C15 0.0356(19) 0.045(2) 0.0296(18) 0.0174(18) -0.0060(16) -0.0129(19)
C14 0.039(2) 0.0329(19) 0.0368(19) -0.0049(17) 0.0031(17) -0.0167(17)
C12 0.0386(18) 0.0205(15) 0.0360(17) -0.0061(14) -0.0015(17) 0.0048(15)
C16 0.0280(17) 0.041(2) 0.046(2) 0.0000(19) 0.0114(19) -0.0064(17)

loop_
_atom_type_symbol
_atom_type_description
_atom_type_scat_dispersion_real
_atom_type_scat_dispersion_imag
_atom_type_scat_source
C C 0.0181 0.0091 'International Tables Vol C Tables 4.2.6.8 and 6.1.1.4'
H H 0.0000 0.0000 'International Tables Vol C Tables 4.2.6.8 and 6.1.1.4'
Cl Cl 0.3639 0.7018 'International Tables Vol C Tables 4.2.6.8 and 6.1.1.4'
N N 0.0311 0.0180 'International Tables Vol C Tables 4.2.6.8 and 6.1.1.4'
Ni Ni -3.0029 0.5091 'International Tables Vol C Tables 4.2.6.8 and 6.1.1.4'
O O 0.0492 0.0322 'International Tables Vol C Tables 4.2.6.8 and 6.1.1.4'
P P 0.2955 0.4335 'International Tables Vol C Tables 4.2.6.8 and 6.1.1.4'

loop_
_geom_angle_atom_site_label_1
_geom_angle_atom_site_label_2
_geom_angle_atom_site_label_3
_geom_angle
_geom_angle_site_symmetry_1
_geom_angle_site_symmetry_3
_geom_angle_publ_flag
P1 Ni1 Cl1 99.33(3) . . ?
N1 Ni1 Cl1 97.11(8) . . ?
N1 Ni1 P1 163.34(8) . . ?
C1 Ni1 Cl1 175.31(9) . . ?
C1 Ni1 P1 81.18(10) . . ?
C1 Ni1 N1 82.66(12) . . ?
O1 P1 Ni1 106.94(9) . . ?
O1 P1 C13 101.61(14) . . ?
O1 P1 C17 99.87(14) . . ?
C13 P1 Ni1 113.34(11) . . ?
C13 P1 C17 114.42(15) . . ?
C17 P1 Ni1 117.87(11) . . ?
C6 O1 P1 110.74(19) . . ?
C7 N1 Ni1 115.0(2) . . ?
C11 N1 Ni1 126.4(2) . . ?
C11 N1 C7 118.5(3) . . ?
C1 C2 C7 112.4(3) . . ?
C3 C2 C7 126.9(3) . . ?
C3 C2 C1 120.6(3) . . ?
N1 C7 C2 112.3(3) . . ?
N1 C7 C8 121.5(3) . . ?
C8 C7 C2 126.3(3) . . ?
O1 C6 C1 116.1(3) . . ?
C5 C6 O1 121.0(3) . . ?
C5 C6 C1 122.9(3) . . ?
C7 C8 H8 120.1 . . ?
C9 C8 C7 119.8(3) . . ?
C9 C8 H8 120.1 . . ?
C2 C1 Ni1 117.2(2) . . ?
C6 C1 Ni1 124.5(2) . . ?
C6 C1 C2 118.1(3) . . ?
N1 C11 H11 118.8 . . ?
N1 C11 C10 122.4(3) . . ?
C10 C11 H11 118.8 . . ?
C6 C5 H5 121.1 . . ?
C6 C5 C4 117.7(3) . . ?
C4 C5 H5 121.1 . . ?
C5 C4 H4 119.3 . . ?
C3 C4 C5 121.5(3) . . ?
C3 C4 H4 119.3 . . ?
C8 C9 C12 121.2(3) . . ?
C10 C9 C8 118.1(3) . . ?
C10 C9 C12 120.7(3) . . ?
C11 C10 H10 120.2 . . ?
C9 C10 C11 119.6(3) . . ?
C9 C10 H10 120.2 . . ?
C2 C3 H3 120.4 . . ?
C4 C3 C2 119.1(3) . . ?
C4 C3 H3 120.4 . . ?
C15 C13 P1 111.0(2) . . ?
C15 C13 C14 109.8(3) . . ?
C14 C13 P1 113.3(2) . . ?
C16 C13 P1 105.8(2) . . ?
C16 C13 C15 108.0(3) . . ?
C16 C13 C14 108.8(3) . . ?
C19 C17 P1 110.7(2) . . ?
C19 C17 C18 110.8(3) . . ?
C19 C17 C20 109.6(3) . . ?
C18 C17 P1 112.6(2) . . ?
C20 C17 P1 104.3(2) . . ?
C20 C17 C18 108.6(3) . . ?
C17 C19 H19A 109.5 . . ?
C17 C19 H19B 109.5 . . ?
C17 C19 H19C 109.5 . . ?
H19A C19 H19B 109.5 . . ?
H19A C19 H19C 109.5 . . ?
H19B C19 H19C 109.5 . . ?
C17 C18 H18A 109.5 . . ?
C17 C18 H18B 109.5 . . ?
C17 C18 H18C 109.5 . . ?
H18A C18 H18B 109.5 . . ?
H18A C18 H18C 109.5 . . ?
H18B C18 H18C 109.5 . . ?
C17 C20 H20A 109.5 . . ?
C17 C20 H20B 109.5 . . ?
C17 C20 H20C 109.5 . . ?
H20A C20 H20B 109.5 . . ?
H20A C20 H20C 109.5 . . ?
H20B C20 H20C 109.5 . . ?
C13 C15 H15A 109.5 . . ?
C13 C15 H15B 109.5 . . ?
C13 C15 H15C 109.5 . . ?
H15A C15 H15B 109.5 . . ?
H15A C15 H15C 109.5 . . ?
H15B C15 H15C 109.5 . . ?
C13 C14 H14A 109.5 . . ?
C13 C14 H14B 109.5 . . ?
C13 C14 H14C 109.5 . . ?
H14A C14 H14B 109.5 . . ?
H14A C14 H14C 109.5 . . ?
H14B C14 H14C 109.5 . . ?
C9 C12 H12A 109.5 . . ?
C9 C12 H12B 109.5 . . ?
C9 C12 H12C 109.5 . . ?
H12A C12 H12B 109.5 . . ?
H12A C12 H12C 109.5 . . ?
H12B C12 H12C 109.5 . . ?
C13 C16 H16A 109.5 . . ?
C13 C16 H16B 109.5 . . ?
C13 C16 H16C 109.5 . . ?
H16A C16 H16B 109.5 . . ?
H16A C16 H16C 109.5 . . ?
H16B C16 H16C 109.5 . . ?

loop_
_geom_bond_atom_site_label_1
_geom_bond_atom_site_label_2
_geom_bond_distance
_geom_bond_site_symmetry_2
_geom_bond_publ_flag
Ni1 Cl1 2.2260(8) . ?
Ni1 P1 2.1375(9) . ?
Ni1 N1 1.969(3) . ?
Ni1 C1 1.850(3) . ?
P1 O1 1.659(2) . ?
P1 C13 1.858(3) . ?
P1 C17 1.863(3) . ?
O1 C6 1.386(4) . ?
N1 C7 1.361(4) . ?
N1 C11 1.334(4) . ?
C2 C7 1.468(4) . ?
C2 C1 1.403(4) . ?
C2 C3 1.397(4) . ?
C7 C8 1.392(4) . ?
C6 C1 1.390(4) . ?
C6 C5 1.383(5) . ?
C8 H8 0.9300 . ?
C8 C9 1.392(5) . ?
C11 H11 0.9300 . ?
C11 C10 1.398(5) . ?
C5 H5 0.9300 . ?
C5 C4 1.398(5) . ?
C4 H4 0.9300 . ?
C4 C3 1.392(5) . ?
C9 C10 1.377(5) . ?
C9 C12 1.503(4) . ?
C10 H10 0.9300 . ?
C3 H3 0.9300 . ?
C13 C15 1.533(5) . ?
C13 C14 1.540(5) . ?
C13 C16 1.531(5) . ?
C17 C19 1.527(5) . ?
C17 C18 1.543(5) . ?
C17 C20 1.538(5) . ?
C19 H19A 0.9600 . ?
C19 H19B 0.9600 . ?
C19 H19C 0.9600 . ?
C18 H18A 0.9600 . ?
C18 H18B 0.9600 . ?
C18 H18C 0.9600 . ?
C20 H20A 0.9600 . ?
C20 H20B 0.9600 . ?
C20 H20C 0.9600 . ?
C15 H15A 0.9600 . ?
C15 H15B 0.9600 . ?
C15 H15C 0.9600 . ?
C14 H14A 0.9600 . ?
C14 H14B 0.9600 . ?
C14 H14C 0.9600 . ?
C12 H12A 0.9600 . ?
C12 H12B 0.9600 . ?
C12 H12C 0.9600 . ?
C16 H16A 0.9600 . ?
C16 H16B 0.9600 . ?
C16 H16C 0.9600 . ?

loop_
_geom_torsion_atom_site_label_1
_geom_torsion_atom_site_label_2
_geom_torsion_atom_site_label_3
_geom_torsion_atom_site_label_4
_geom_torsion
_geom_torsion_site_symmetry_1
_geom_torsion_site_symmetry_2
_geom_torsion_site_symmetry_3
_geom_torsion_site_symmetry_4
_geom_torsion_publ_flag
Ni1 P1 O1 C6 -4.4(2) . . . . ?
Ni1 P1 C13 C15 -60.8(3) . . . . ?
Ni1 P1 C13 C14 175.1(2) . . . . ?
Ni1 P1 C13 C16 56.1(3) . . . . ?
Ni1 P1 C17 C19 80.5(3) . . . . ?
Ni1 P1 C17 C18 -154.9(2) . . . . ?
Ni1 P1 C17 C20 -37.3(3) . . . . ?
Ni1 N1 C7 C2 -5.5(3) . . . . ?
Ni1 N1 C7 C8 174.7(2) . . . . ?
Ni1 N1 C11 C10 -176.1(3) . . . . ?
P1 Ni1 C1 C2 178.4(2) . . . . ?
P1 Ni1 C1 C6 -7.2(2) . . . . ?
P1 O1 C6 C1 -0.2(3) . . . . ?
P1 O1 C6 C5 179.1(2) . . . . ?
O1 P1 C13 C15 -175.2(3) . . . . ?
O1 P1 C13 C14 60.8(3) . . . . ?
O1 P1 C13 C16 -58.3(3) . . . . ?
O1 P1 C17 C19 -164.3(2) . . . . ?
O1 P1 C17 C18 -39.7(3) . . . . ?
O1 P1 C17 C20 77.9(2) . . . . ?
O1 C6 C1 Ni1 6.3(4) . . . . ?
O1 C6 C1 C2 -179.3(3) . . . . ?
O1 C6 C5 C4 -178.3(3) . . . . ?
N1 Ni1 C1 C2 2.5(2) . . . . ?
N1 Ni1 C1 C6 176.9(3) . . . . ?
N1 C7 C8 C9 1.1(5) . . . . ?
N1 C11 C10 C9 2.5(5) . . . . ?
C2 C7 C8 C9 -178.7(3) . . . . ?
C7 N1 C11 C10 0.9(5) . . . . ?
C7 C2 C1 Ni1 -6.1(3) . . . . ?
C7 C2 C1 C6 179.2(3) . . . . ?
C7 C2 C3 C4 179.3(3) . . . . ?
C7 C8 C9 C10 2.2(5) . . . . ?
C7 C8 C9 C12 -177.8(3) . . . . ?
C6 C5 C4 C3 -2.3(5) . . . . ?
C8 C9 C10 C11 -3.9(5) . . . . ?
C1 C2 C7 N1 7.3(4) . . . . ?
C1 C2 C7 C8 -172.9(3) . . . . ?
C1 C2 C3 C4 1.2(5) . . . . ?
C1 C6 C5 C4 1.0(5) . . . . ?
C11 N1 C7 C2 177.2(3) . . . . ?
C11 N1 C7 C8 -2.7(5) . . . . ?
C5 C6 C1 Ni1 -173.0(2) . . . . ?
C5 C6 C1 C2 1.3(5) . . . . ?
C5 C4 C3 C2 1.3(5) . . . . ?
C3 C2 C7 N1 -171.0(3) . . . . ?
C3 C2 C7 C8 8.9(5) . . . . ?
C3 C2 C1 Ni1 172.3(2) . . . . ?
C3 C2 C1 C6 -2.4(4) . . . . ?
C13 P1 O1 C6 114.6(2) . . . . ?
C13 P1 C17 C19 -56.6(3) . . . . ?
C13 P1 C17 C18 68.0(3) . . . . ?
C13 P1 C17 C20 -174.4(2) . . . . ?
C17 P1 O1 C6 -127.7(2) . . . . ?
C17 P1 C13 C15 78.3(3) . . . . ?
C17 P1 C13 C14 -45.8(3) . . . . ?
C17 P1 C13 C16 -164.9(2) . . . . ?
C12 C9 C10 C11 176.1(3) . . . . ?
